data_7135753
loop_
_publ_author_name
'Sathyendran, Swetha'
'Moorthi, Vikraman Ganesh'
'Nokku, Sharmila'
'Joel, Aron Manick'
'Chandrasekaran, Suryanarayanan'
'Lin, Wei-Yu'
'Senadi, Gopal Chandru'

_publ_section_title
;
 Cu(OTf)<sub>2</sub>-catalyzed access to 2,4,5-trisubstituted imidazoles
 from acyclic Reissert compounds.
;
_journal_issue 38
_journal_name_full 'Chemical communications (Cambridge, England)'
_journal_page_first 9754
_journal_page_last 9758
_journal_paper_doi 10.1039/d6cc00157b
_journal_volume 62
_journal_year 2026
_chemical_formula_moiety 'C22 H13 F3 N2 O'
_chemical_formula_sum 'C22 H13 F3 N2 O'
_chemical_formula_weight 378.34
_space_group_crystal_system monoclinic
_space_group_IT_number 15
_space_group_name_Hall '-I 2ya'
_space_group_name_H-M_alt 'I 1 2/a 1'
_atom_sites_solution_hydrogens geom
_atom_sites_solution_primary dual
_audit_creation_date 2023-11-14
_audit_creation_method
;
Olex2 1.5
(compiled 2023.08.24 svn.re1ec1418 for OlexSys, GUI svn.r6817)
;
_audit_update_record
;
2025-12-22 deposited with the CCDC.	2026-04-17 downloaded from the CCDC.
;
_cell_angle_alpha 90
_cell_angle_beta 90.101(2)
_cell_angle_gamma 90
_cell_formula_units_Z 8
_cell_length_a 20.3531(4)
_cell_length_b 6.3271(2)
_cell_length_c 26.0541(5)
_cell_measurement_reflns_used 10156
_cell_measurement_temperature 130(2)
_cell_measurement_theta_max 26.9190
_cell_measurement_theta_min 2.0000
_cell_volume 3355.14(14)
_computing_cell_refinement 'CrysAlisPro 1.171.41.123a (Rigaku OD, 2022)'
_computing_data_collection 'CrysAlisPro 1.171.41.123a (Rigaku OD, 2022)'
_computing_data_reduction 'CrysAlisPro 1.171.41.123a (Rigaku OD, 2022)'
_computing_molecular_graphics 'Olex2 1.5 (Dolomanov et al., 2009)'
_computing_publication_material 'Olex2 1.5 (Dolomanov et al., 2009)'
_computing_structure_refinement 'SHELXL 2018/3 (Sheldrick, 2015)'
_computing_structure_solution 'SHELXT  (Sheldrick, 2015)'
_diffrn_ambient_temperature 130(2)
_diffrn_detector 'Hybrid Pixel Array Detector'
_diffrn_detector_area_resol_mean 10.0000
_diffrn_measured_fraction_theta_full 0.994
_diffrn_measured_fraction_theta_max 0.994
_diffrn_measurement_details
;
List of Runs (angles in degrees, time in seconds):

  # Type    Start    End  Width  t~exp~   \w     \q     \k     \f   Frames
#--------------------------------------------------------------------------
  1  \w    -15.00 100.00   0.50   46.24    --   10.60  77.00-150.00  230
  2  \w   -100.00  79.00   0.50   46.24    --  -10.90  19.00-150.00  358
  3  \w    -36.00  79.00   0.50   46.24    --  -10.90  77.00-120.00  230
  4  \w    -79.00  38.00   0.50   46.24    --   10.60 -82.00   0.00  234
  5  \w   -100.00 -27.00   0.50   46.24    --  -10.90 -82.00 -30.00  146
;
_diffrn_measurement_device 'four-circle diffractometer'
_diffrn_measurement_device_type 'XtaLAB Pro II AFC12 (RINC): Kappa single'
_diffrn_measurement_method '\w scans'
_diffrn_orient_matrix_type 'CrysAlisPro convention (1999,Acta A55,543-557)'
_diffrn_orient_matrix_UB_11 0.0208879000
_diffrn_orient_matrix_UB_12 -0.0206613000
_diffrn_orient_matrix_UB_13 -0.0211762000
_diffrn_orient_matrix_UB_21 -0.0278348000
_diffrn_orient_matrix_UB_22 -0.0089386000
_diffrn_orient_matrix_UB_23 -0.0162658000
_diffrn_orient_matrix_UB_31 0.0016586000
_diffrn_orient_matrix_UB_32 0.1098475000
_diffrn_orient_matrix_UB_33 -0.0053000000
_diffrn_radiation_monochromator mirror
_diffrn_radiation_probe x-ray
_diffrn_radiation_type 'Mo K\a'
_diffrn_radiation_wavelength 0.71073
_diffrn_reflns_av_R_equivalents 0.0268
_diffrn_reflns_av_unetI/netI 0.0215
_diffrn_reflns_Laue_measured_fraction_full 0.994
_diffrn_reflns_Laue_measured_fraction_max 0.994
_diffrn_reflns_limit_h_max 24
_diffrn_reflns_limit_h_min -24
_diffrn_reflns_limit_k_max 7
_diffrn_reflns_limit_k_min -7
_diffrn_reflns_limit_l_max 30
_diffrn_reflns_limit_l_min -30
_diffrn_reflns_number 15134
_diffrn_reflns_point_group_measured_fraction_full 0.994
_diffrn_reflns_point_group_measured_fraction_max 0.994
_diffrn_reflns_theta_full 25.000
_diffrn_reflns_theta_max 25.000
_diffrn_reflns_theta_min 1.563
_diffrn_source 'micro-focus sealed X-ray tube'
_diffrn_source_type 'Rigaku (Mo) X-ray Source'
_exptl_absorpt_coefficient_mu 0.116
_exptl_absorpt_correction_T_max 1.00000
_exptl_absorpt_correction_T_min 0.48508
_exptl_absorpt_correction_type multi-scan
_exptl_absorpt_process_details
;
CrysAlisPro 1.171.41.123a (Rigaku Oxford Diffraction, 2022)
Empirical absorption correction using spherical harmonics,
implemented in SCALE3 ABSPACK scaling algorithm.
;
_exptl_crystal_colour colourless
_exptl_crystal_colour_primary colourless
_exptl_crystal_density_diffrn 1.498
_exptl_crystal_description plate
_exptl_crystal_F_000 1552
_exptl_crystal_size_max 0.2
_exptl_crystal_size_mid 0.14
_exptl_crystal_size_min 0.12
_refine_diff_density_max 0.244
_refine_diff_density_min -0.205
_refine_diff_density_rms 0.037
_refine_ls_extinction_coef 0.0006(2)
_refine_ls_extinction_expression Fc^*^=kFc[1+0.001xFc^2^\l^3^/sin(2\q)]^-1/4^
_refine_ls_extinction_method 'SHELXL-2018/3 (Sheldrick 2018)'
_refine_ls_goodness_of_fit_ref 1.075
_refine_ls_hydrogen_treatment constr
_refine_ls_matrix_type full
_refine_ls_number_parameters 254
_refine_ls_number_reflns 2937
_refine_ls_number_restraints 0
_refine_ls_restrained_S_all 1.075
_refine_ls_R_factor_all 0.0366
_refine_ls_R_factor_gt 0.0322
_refine_ls_shift/su_max 0.001
_refine_ls_shift/su_mean 0.000
_refine_ls_structure_factor_coef Fsqd
_refine_ls_weighting_details 'w=1/[\s^2^(Fo^2^)+(0.0480P)^2^+1.7985P] where P=(Fo^2^+2Fc^2^)/3'
_refine_ls_weighting_scheme calc
_refine_ls_wR_factor_gt 0.0874
_refine_ls_wR_factor_ref 0.0896
_reflns_Friedel_coverage 0.000
_reflns_number_gt 2608
_reflns_number_total 2937
_reflns_threshold_expression 'I > 2\s(I)'
_cod_data_source_file d6cc00157b2.cif
_cod_data_source_block k11211-jjw-a_auto
_cod_depositor_comments 'Adding full bibliography for 7135753.cif.'
_cod_database_code 7135753
_shelx_shelxl_version_number 2018/3
_shelx_space_group_comment
;
The symmetry employed for this shelxl refinement is uniquely defined
by the following loop, which should always be used as a source of
symmetry information in preference to the above space-group names.
They are only intended as comments.
;
_shelx_estimated_absorpt_t_max 0.986
_shelx_estimated_absorpt_t_min 0.977
_reflns_odcompleteness_completeness 98.80
_reflns_odcompleteness_iscentric 1
_reflns_odcompleteness_theta 26.32
_olex2_refinement_description
;
1. Fixed Uiso
 At 1.2 times of:
  All C(H) groups, All N(H) groups
2.a Aromatic/amide H refined with riding coordinates:
 N1(H1), C6(H6), C15(H15), C2(H2), C22(H22), C14(H14), C11(H11), C18(H18),
 C21(H21), C13(H13), C12(H12), C19(H19), C20(H20)
;
_olex2_submission_special_instructions 'No special instructions were received'
_oxdiff_exptl_absorpt_empirical_details
;
Empirical correction (ABSPACK) includes:
- Absorption correction using spherical harmonics
- Frame scaling
;
_oxdiff_exptl_absorpt_empirical_full_max 1.593
_oxdiff_exptl_absorpt_empirical_full_min 0.592

loop_
_space_group_symop_operation_xyz
'x, y, z'
'-x+1/2, y, -z'
'x+1/2, y+1/2, z+1/2'
'-x+1, y+1/2, -z+1/2'
'-x, -y, -z'
'x-1/2, -y, z'
'-x+1/2, -y+1/2, -z+1/2'
'x, -y+1/2, z+1/2'

loop_
_atom_site_label
_atom_site_type_symbol
_atom_site_fract_x
_atom_site_fract_y
_atom_site_fract_z
_atom_site_U_iso_or_equiv
_atom_site_adp_type
_atom_site_occupancy
_atom_site_site_symmetry_order
_atom_site_calc_flag
_atom_site_refinement_flags_posn
_atom_site_refinement_flags_adp
_atom_site_refinement_flags_occupancy
_atom_site_disorder_assembly
_atom_site_disorder_group
F1 F 0.56957(4) 1.34013(13) 0.18918(3) 0.0361(2) Uani 1 1 d . . . . .
F2 F 0.64719(4) 1.27709(14) 0.10687(3) 0.0390(2) Uani 1 1 d . . . . .
F3 F 0.71033(4) 0.90716(16) 0.09485(3) 0.0467(3) Uani 1 1 d . . . . .
O1 O 0.72385(4) 0.11356(15) 0.30333(3) 0.0275(2) Uani 1 1 d . . . . .
N1 N 0.67085(5) 0.50028(18) 0.26814(4) 0.0219(3) Uani 1 1 d . . . . .
H1 H 0.705426 0.468045 0.249480 0.026 Uiso 1 1 calc R U . . .
N2 N 0.58167(5) 0.66831(18) 0.29492(4) 0.0245(3) Uani 1 1 d . . . . .
C10 C 0.67621(6) 0.1500(2) 0.38575(5) 0.0210(3) Uani 1 1 d . . . . .
C9 C 0.68472(6) 0.2107(2) 0.33082(5) 0.0218(3) Uani 1 1 d . . . . .
C7 C 0.62971(6) 0.6646(2) 0.26023(5) 0.0222(3) Uani 1 1 d . . . . .
C8 C 0.64884(6) 0.3919(2) 0.31084(5) 0.0217(3) Uani 1 1 d . . . . .
C16 C 0.59211(6) 0.4981(2) 0.32598(5) 0.0225(3) Uani 1 1 d . . . . .
C17 C 0.54403(6) 0.4456(2) 0.36641(5) 0.0229(3) Uani 1 1 d . . . . .
C1 C 0.63509(6) 0.8213(2) 0.21912(5) 0.0234(3) Uani 1 1 d . . . . .
C6 C 0.67402(6) 0.7867(2) 0.17587(5) 0.0267(3) Uani 1 1 d . . . . .
H6 H 0.698552 0.659797 0.172299 0.032 Uiso 1 1 calc R U . . .
C15 C 0.66895(6) 0.3038(2) 0.42356(5) 0.0243(3) Uani 1 1 d . . . . .
H15 H 0.666820 0.448656 0.414069 0.029 Uiso 1 1 calc R U . . .
C2 C 0.59844(6) 1.0066(2) 0.22337(5) 0.0258(3) Uani 1 1 d . . . . .
H2 H 0.570376 1.027926 0.251997 0.031 Uiso 1 1 calc R U . . .
C22 C 0.52297(6) 0.6040(2) 0.39975(5) 0.0249(3) Uani 1 1 d . . . . .
H22 H 0.539189 0.743983 0.396058 0.030 Uiso 1 1 calc R U . . .
C3 C 0.60328(6) 1.1578(2) 0.18581(5) 0.0267(3) Uani 1 1 d . . . . .
C14 C 0.66479(6) 0.2480(2) 0.47478(5) 0.0274(3) Uani 1 1 d . . . . .
H14 H 0.660167 0.354193 0.500290 0.033 Uiso 1 1 calc R U . . .
C4 C 0.64267(6) 1.1278(2) 0.14341(5) 0.0285(3) Uani 1 1 d . . . . .
C11 C 0.67958(6) -0.0610(2) 0.40019(5) 0.0260(3) Uani 1 1 d . . . . .
H11 H 0.685225 -0.167480 0.374874 0.031 Uiso 1 1 calc R U . . .
C18 C 0.51849(6) 0.2429(2) 0.37109(5) 0.0269(3) Uani 1 1 d . . . . .
H18 H 0.532036 0.134868 0.348107 0.032 Uiso 1 1 calc R U . . .
C21 C 0.47837(6) 0.5573(2) 0.43830(5) 0.0280(3) Uani 1 1 d . . . . .
H21 H 0.464709 0.664774 0.461411 0.034 Uiso 1 1 calc R U . . .
C13 C 0.66738(7) 0.0378(2) 0.48877(5) 0.0304(3) Uani 1 1 d . . . . .
H13 H 0.664131 -0.000918 0.523898 0.036 Uiso 1 1 calc R U . . .
C5 C 0.67609(6) 0.9399(2) 0.13861(5) 0.0297(3) Uani 1 1 d . . . . .
C12 C 0.67469(7) -0.1164(2) 0.45158(5) 0.0324(3) Uani 1 1 d . . . . .
H12 H 0.676386 -0.261007 0.461277 0.039 Uiso 1 1 calc R U . . .
C19 C 0.47306(7) 0.1982(3) 0.40943(5) 0.0311(3) Uani 1 1 d . . . . .
H19 H 0.455287 0.059924 0.412452 0.037 Uiso 1 1 calc R U . . .
C20 C 0.45379(7) 0.3550(3) 0.44313(5) 0.0314(3) Uani 1 1 d . . . . .
H20 H 0.423493 0.323440 0.469738 0.038 Uiso 1 1 calc R U . . .

loop_
_atom_site_aniso_label
_atom_site_aniso_U_11
_atom_site_aniso_U_22
_atom_site_aniso_U_33
_atom_site_aniso_U_23
_atom_site_aniso_U_13
_atom_site_aniso_U_12
F1 0.0430(5) 0.0239(5) 0.0414(5) 0.0005(4) -0.0088(4) 0.0054(4)
F2 0.0358(5) 0.0369(5) 0.0443(5) 0.0200(4) -0.0020(4) -0.0039(4)
F3 0.0399(5) 0.0584(7) 0.0419(5) 0.0218(5) 0.0193(4) 0.0130(4)
O1 0.0263(5) 0.0296(6) 0.0266(5) 0.0006(4) 0.0056(4) 0.0062(4)
N1 0.0196(5) 0.0248(6) 0.0213(5) 0.0006(4) 0.0023(4) 0.0007(5)
N2 0.0227(5) 0.0269(7) 0.0238(6) 0.0006(5) 0.0003(4) 0.0018(5)
C10 0.0157(6) 0.0237(8) 0.0235(6) -0.0003(5) -0.0004(5) 0.0004(5)
C9 0.0177(6) 0.0232(7) 0.0244(7) -0.0020(5) -0.0004(5) -0.0021(5)
C7 0.0208(6) 0.0222(7) 0.0235(6) -0.0005(5) -0.0020(5) 0.0005(5)
C8 0.0217(6) 0.0232(8) 0.0201(6) -0.0002(5) 0.0008(5) -0.0005(5)
C16 0.0219(6) 0.0229(7) 0.0225(6) -0.0001(5) -0.0016(5) 0.0004(5)
C17 0.0176(6) 0.0287(8) 0.0225(6) 0.0025(5) -0.0014(5) 0.0039(5)
C1 0.0202(6) 0.0246(8) 0.0255(7) 0.0003(5) -0.0044(5) -0.0024(5)
C6 0.0208(6) 0.0279(8) 0.0315(7) 0.0052(6) -0.0001(5) 0.0016(6)
C15 0.0229(6) 0.0223(8) 0.0277(7) -0.0013(6) -0.0015(5) 0.0020(5)
C2 0.0269(7) 0.0268(8) 0.0235(7) -0.0021(6) -0.0040(5) -0.0001(6)
C22 0.0208(6) 0.0272(8) 0.0266(7) 0.0010(6) -0.0016(5) 0.0024(6)
C3 0.0265(7) 0.0196(8) 0.0341(7) -0.0006(6) -0.0102(6) 0.0000(6)
C14 0.0289(7) 0.0278(8) 0.0256(7) -0.0061(6) 0.0003(5) 0.0020(6)
C4 0.0239(6) 0.0291(8) 0.0326(7) 0.0112(6) -0.0071(5) -0.0064(6)
C11 0.0291(7) 0.0239(8) 0.0249(7) -0.0031(6) 0.0035(5) -0.0008(6)
C18 0.0233(6) 0.0282(8) 0.0292(7) -0.0011(6) -0.0002(5) 0.0015(6)
C21 0.0228(6) 0.0354(9) 0.0260(7) -0.0019(6) 0.0014(5) 0.0062(6)
C13 0.0348(8) 0.0333(9) 0.0230(7) 0.0012(6) 0.0038(6) -0.0015(6)
C5 0.0211(6) 0.0374(9) 0.0307(7) 0.0074(6) 0.0037(5) -0.0009(6)
C12 0.0443(8) 0.0225(8) 0.0302(7) 0.0029(6) 0.0057(6) -0.0027(6)
C19 0.0247(7) 0.0317(9) 0.0369(8) 0.0042(6) 0.0017(6) -0.0042(6)
C20 0.0238(7) 0.0418(10) 0.0287(7) 0.0049(6) 0.0053(5) 0.0000(6)

loop_
_atom_type_symbol
_atom_type_description
_atom_type_scat_dispersion_real
_atom_type_scat_dispersion_imag
_atom_type_scat_source
C C 0.0033 0.0016 'International Tables Vol C Tables 4.2.6.8 and 6.1.1.4'
H H 0.0000 0.0000 'International Tables Vol C Tables 4.2.6.8 and 6.1.1.4'
F F 0.0171 0.0103 'International Tables Vol C Tables 4.2.6.8 and 6.1.1.4'
N N 0.0061 0.0033 'International Tables Vol C Tables 4.2.6.8 and 6.1.1.4'
O O 0.0106 0.0060 'International Tables Vol C Tables 4.2.6.8 and 6.1.1.4'

loop_
_geom_angle_atom_site_label_1
_geom_angle_atom_site_label_2
_geom_angle_atom_site_label_3
_geom_angle
_geom_angle_site_symmetry_1
_geom_angle_site_symmetry_3
_geom_angle_publ_flag
C7 N1 H1 126.2 . . ?
C7 N1 C8 107.64(10) . . ?
C8 N1 H1 126.2 . . ?
C7 N2 C16 105.96(11) . . ?
C15 C10 C9 120.73(12) . . ?
C11 C10 C9 120.10(12) . . ?
C11 C10 C15 119.05(12) . . ?
O1 C9 C10 120.26(11) . . ?
O1 C9 C8 120.53(11) . . ?
C8 C9 C10 119.14(11) . . ?
N1 C7 C1 125.87(11) . . ?
N2 C7 N1 111.43(11) . . ?
N2 C7 C1 122.70(12) . . ?
N1 C8 C9 121.05(11) . . ?
N1 C8 C16 104.97(11) . . ?
C16 C8 C9 133.98(12) . . ?
N2 C16 C8 109.95(11) . . ?
N2 C16 C17 119.90(11) . . ?
C8 C16 C17 130.05(12) . . ?
C22 C17 C16 119.15(12) . . ?
C18 C17 C16 121.27(12) . . ?
C18 C17 C22 119.56(12) . . ?
C6 C1 C7 121.84(12) . . ?
C2 C1 C7 118.08(12) . . ?
C2 C1 C6 120.05(13) . . ?
C1 C6 H6 120.7 . . ?
C5 C6 C1 118.55(13) . . ?
C5 C6 H6 120.7 . . ?
C10 C15 H15 119.7 . . ?
C14 C15 C10 120.69(13) . . ?
C14 C15 H15 119.7 . . ?
C1 C2 H2 120.3 . . ?
C3 C2 C1 119.38(12) . . ?
C3 C2 H2 120.3 . . ?
C17 C22 H22 120.0 . . ?
C21 C22 C17 120.02(14) . . ?
C21 C22 H22 120.0 . . ?
F1 C3 C2 120.95(12) . . ?
F1 C3 C4 117.87(12) . . ?
C2 C3 C4 121.18(13) . . ?
C15 C14 H14 120.0 . . ?
C13 C14 C15 119.92(13) . . ?
C13 C14 H14 120.0 . . ?
F2 C4 C3 120.73(13) . . ?
F2 C4 C5 120.57(12) . . ?
C5 C4 C3 118.68(13) . . ?
C10 C11 H11 120.0 . . ?
C12 C11 C10 120.03(13) . . ?
C12 C11 H11 120.0 . . ?
C17 C18 H18 120.0 . . ?
C17 C18 C19 120.00(13) . . ?
C19 C18 H18 120.0 . . ?
C22 C21 H21 120.0 . . ?
C20 C21 C22 120.09(13) . . ?
C20 C21 H21 120.0 . . ?
C14 C13 H13 120.0 . . ?
C14 C13 C12 119.92(13) . . ?
C12 C13 H13 120.0 . . ?
F3 C5 C6 120.26(13) . . ?
F3 C5 C4 117.68(12) . . ?
C6 C5 C4 122.04(13) . . ?
C11 C12 H12 119.8 . . ?
C13 C12 C11 120.38(14) . . ?
C13 C12 H12 119.8 . . ?
C18 C19 H19 120.0 . . ?
C20 C19 C18 119.97(14) . . ?
C20 C19 H19 120.0 . . ?
C21 C20 C19 120.32(13) . . ?
C21 C20 H20 119.8 . . ?
C19 C20 H20 119.8 . . ?

loop_
_geom_bond_atom_site_label_1
_geom_bond_atom_site_label_2
_geom_bond_distance
_geom_bond_site_symmetry_2
_geom_bond_publ_flag
F1 C3 1.3452(16) . ?
F2 C4 1.3443(15) . ?
F3 C5 1.3535(16) . ?
O1 C9 1.2357(15) . ?
N1 H1 0.8800 . ?
N1 C7 1.3506(17) . ?
N1 C8 1.3822(16) . ?
N2 C7 1.3326(16) . ?
N2 C16 1.3633(17) . ?
C10 C9 1.4922(17) . ?
C10 C15 1.3931(18) . ?
C10 C11 1.388(2) . ?
C9 C8 1.4551(19) . ?
C7 C1 1.4638(18) . ?
C8 C16 1.3937(18) . ?
C16 C17 1.4769(17) . ?
C17 C22 1.3945(19) . ?
C17 C18 1.389(2) . ?
C1 C6 1.3961(19) . ?
C1 C2 1.394(2) . ?
C6 H6 0.9500 . ?
C6 C5 1.3728(19) . ?
C15 H15 0.9500 . ?
C15 C14 1.3831(19) . ?
C2 H2 0.9500 . ?
C2 C3 1.3723(19) . ?
C22 H22 0.9500 . ?
C22 C21 1.3869(19) . ?
C3 C4 1.379(2) . ?
C14 H14 0.9500 . ?
C14 C13 1.380(2) . ?
C4 C5 1.375(2) . ?
C11 H11 0.9500 . ?
C11 C12 1.3878(19) . ?
C18 H18 0.9500 . ?
C18 C19 1.3917(19) . ?
C21 H21 0.9500 . ?
C21 C20 1.380(2) . ?
C13 H13 0.9500 . ?
C13 C12 1.383(2) . ?
C12 H12 0.9500 . ?
C19 H19 0.9500 . ?
C19 C20 1.382(2) . ?
C20 H20 0.9500 . ?

loop_
_geom_torsion_atom_site_label_1
_geom_torsion_atom_site_label_2
_geom_torsion_atom_site_label_3
_geom_torsion_atom_site_label_4
_geom_torsion
_geom_torsion_site_symmetry_1
_geom_torsion_site_symmetry_2
_geom_torsion_site_symmetry_3
_geom_torsion_site_symmetry_4
_geom_torsion_publ_flag
F1 C3 C4 F2 0.26(18) . . . . ?
F1 C3 C4 C5 -178.23(12) . . . . ?
F2 C4 C5 F3 -3.55(19) . . . . ?
F2 C4 C5 C6 178.13(12) . . . . ?
O1 C9 C8 N1 -20.35(18) . . . . ?
O1 C9 C8 C16 161.08(14) . . . . ?
N1 C7 C1 C6 16.7(2) . . . . ?
N1 C7 C1 C2 -165.18(12) . . . . ?
N1 C8 C16 N2 -2.20(14) . . . . ?
N1 C8 C16 C17 174.17(12) . . . . ?
N2 C7 C1 C6 -162.88(12) . . . . ?
N2 C7 C1 C2 15.28(19) . . . . ?
N2 C16 C17 C22 -49.82(17) . . . . ?
N2 C16 C17 C18 128.81(13) . . . . ?
C10 C9 C8 N1 156.61(11) . . . . ?
C10 C9 C8 C16 -22.0(2) . . . . ?
C10 C15 C14 C13 -0.46(19) . . . . ?
C10 C11 C12 C13 -0.9(2) . . . . ?
C9 C10 C15 C14 -176.32(11) . . . . ?
C9 C10 C11 C12 177.02(12) . . . . ?
C9 C8 C16 N2 176.54(13) . . . . ?
C9 C8 C16 C17 -7.1(2) . . . . ?
C7 N1 C8 C9 -177.18(11) . . . . ?
C7 N1 C8 C16 1.76(14) . . . . ?
C7 N2 C16 C8 1.77(14) . . . . ?
C7 N2 C16 C17 -175.02(11) . . . . ?
C7 C1 C6 C5 179.30(12) . . . . ?
C7 C1 C2 C3 178.99(11) . . . . ?
C8 N1 C7 N2 -0.75(14) . . . . ?
C8 N1 C7 C1 179.67(12) . . . . ?
C8 C16 C17 C22 134.12(15) . . . . ?
C8 C16 C17 C18 -47.3(2) . . . . ?
C16 N2 C7 N1 -0.63(14) . . . . ?
C16 N2 C7 C1 178.97(11) . . . . ?
C16 C17 C22 C21 -179.34(11) . . . . ?
C16 C17 C18 C19 -179.74(12) . . . . ?
C17 C22 C21 C20 -1.23(19) . . . . ?
C17 C18 C19 C20 -0.6(2) . . . . ?
C1 C6 C5 F3 -176.31(12) . . . . ?
C1 C6 C5 C4 2.0(2) . . . . ?
C1 C2 C3 F1 -178.73(11) . . . . ?
C1 C2 C3 C4 1.40(19) . . . . ?
C6 C1 C2 C3 -2.83(19) . . . . ?
C15 C10 C9 O1 140.06(13) . . . . ?
C15 C10 C9 C8 -36.91(16) . . . . ?
C15 C10 C11 C12 0.99(19) . . . . ?
C15 C14 C13 C12 0.6(2) . . . . ?
C2 C1 C6 C5 1.18(19) . . . . ?
C2 C3 C4 F2 -179.87(11) . . . . ?
C2 C3 C4 C5 1.6(2) . . . . ?
C22 C17 C18 C19 -1.12(19) . . . . ?
C22 C21 C20 C19 -0.5(2) . . . . ?
C3 C4 C5 F3 174.94(12) . . . . ?
C3 C4 C5 C6 -3.4(2) . . . . ?
C14 C13 C12 C11 0.1(2) . . . . ?
C11 C10 C9 O1 -35.91(17) . . . . ?
C11 C10 C9 C8 147.12(12) . . . . ?
C11 C10 C15 C14 -0.32(18) . . . . ?
C18 C17 C22 C21 2.02(18) . . . . ?
C18 C19 C20 C21 1.4(2) . . . . ?
